data_4314910
loop_
_publ_author_name
'Fabrice Pointillart'
'Thomas Cauchy'
'Yann Le Gal'
'St\'ephane Golhen'
'Olivier Cador'
'Lahc\`ene Ouahab'

_publ_contact_author_address
;Organom\'etalliques et Mat\'eriaux Mol\'eculaires
UMR 6226 CNRS-UR1 Sciences Chimiques de Rennes
Universit\'e de Rennes 1
35042, Rennes Cedex
France
;
_publ_contact_author_email lacene.ouahab@univ-rennes1.fr
_publ_contact_author_fax '+33(0)2 23 23 68 40'
_publ_contact_author_name Ouahab
_publ_contact_author_phone '+33(0)2 23 23 56 59'
_publ_section_title
;
 Experimental and Theoretical Studies on Photophysical Properties: Tuning
 Redox-Active Amido-Tetrathiafulvalene Derivatives in Paramagnetic
 Coordination Complexes
;
_journal_name_full 'Inorganic Chemistry'
_journal_page_first 1947
_journal_page_last 1960
_journal_paper_doi 10.1021/ic9023426
_journal_volume 49
_journal_year 2010
_chemical_formula_sum 'C34 H18 Cu F12 N4 O8 S8'
_chemical_formula_weight 1158.54
_chemical_name_systematic
;
 ?
;
_space_group_IT_number 14
_symmetry_cell_setting monoclinic
_symmetry_space_group_name_Hall '-P 2yn'
_symmetry_space_group_name_H-M 'P 1 21/n 1'
_atom_sites_solution_hydrogens geom
_atom_sites_solution_primary direct
_atom_sites_solution_secondary difmap
_audit_creation_method SHELXL-97
_cell_angle_alpha 90.00
_cell_angle_beta 103.818(5)
_cell_angle_gamma 90.00
_cell_formula_units_Z 2
_cell_length_a 11.150(5)
_cell_length_b 11.061(5)
_cell_length_c 18.417(6)
_cell_measurement_reflns_used 5296
_cell_measurement_temperature 293(2)
_cell_measurement_theta_max 27.485
_cell_measurement_theta_min 0.998
_cell_volume 2205.6(16)
_computing_cell_refinement 'HKL Scalepack (Otwinowski & Minor 1997)'
_computing_data_collection 'Collect (Bruker AXS BV, 1997-2004)'
_computing_data_reduction 'HKL Denzo and Scalepack (Otwinowski & Minor 1997)'
_computing_structure_refinement 'SHELXL-97 (Sheldrick, 1997)'
_computing_structure_solution 'SIR97 (Altomare al, 1999)'
_diffrn_ambient_temperature 293(2)
_diffrn_detector_area_resol_mean 9
_diffrn_measured_fraction_theta_full 0.999
_diffrn_measured_fraction_theta_max 0.999
_diffrn_measurement_device_type kappaCCD
_diffrn_measurement_method CCD
_diffrn_radiation_monochromator graphite
_diffrn_radiation_source 'fine-focus sealed tube'
_diffrn_radiation_type MoK\a
_diffrn_radiation_wavelength 0.71073
_diffrn_reflns_av_R_equivalents 0.0305
_diffrn_reflns_av_sigmaI/netI 0.0432
_diffrn_reflns_limit_h_max 14
_diffrn_reflns_limit_h_min -14
_diffrn_reflns_limit_k_max 14
_diffrn_reflns_limit_k_min -14
_diffrn_reflns_limit_l_max 23
_diffrn_reflns_limit_l_min -23
_diffrn_reflns_number 9765
_diffrn_reflns_theta_full 27.50
_diffrn_reflns_theta_max 27.50
_diffrn_reflns_theta_min 1.95
_exptl_absorpt_coefficient_mu 0.979
_exptl_absorpt_correction_type none
_exptl_crystal_colour purple
_exptl_crystal_density_diffrn 1.744
_exptl_crystal_density_method 'not measured'
_exptl_crystal_description prism
_exptl_crystal_F_000 1158
_exptl_crystal_size_max 0.13
_exptl_crystal_size_mid 0.09
_exptl_crystal_size_min 0.08
_refine_diff_density_max 0.330
_refine_diff_density_min -0.662
_refine_diff_density_rms 0.094
_refine_ls_extinction_method none
_refine_ls_goodness_of_fit_ref 1.056
_refine_ls_hydrogen_treatment mixed
_refine_ls_matrix_type full
_refine_ls_number_parameters 360
_refine_ls_number_reflns 5064
_refine_ls_number_restraints 0
_refine_ls_restrained_S_all 1.056
_refine_ls_R_factor_all 0.0727
_refine_ls_R_factor_gt 0.0409
_refine_ls_shift/su_max 0.000
_refine_ls_shift/su_mean 0.000
_refine_ls_structure_factor_coef Fsqd
_refine_ls_weighting_details 'calc w=1/[\s^2^(Fo^2^)+(0.0689P)^2^+0.0000P] where P=(Fo^2^+2Fc^2^)/3'
_refine_ls_weighting_scheme calc
_refine_ls_wR_factor_gt 0.1061
_refine_ls_wR_factor_ref 0.1234
_reflns_number_gt 3473
_reflns_number_total 5064
_reflns_threshold_expression >2sigma(I)
_cod_data_source_file ic9023426_si_002_7.cif
_cod_data_source_block 10
_cod_database_code 4314910

loop_
_symmetry_equiv_pos_as_xyz
'x, y, z'
'-x+1/2, y+1/2, -z+1/2'
'-x, -y, -z'
'x-1/2, -y-1/2, z-1/2'

loop_
_atom_site_label
_atom_site_type_symbol
_atom_site_fract_x
_atom_site_fract_y
_atom_site_fract_z
_atom_site_U_iso_or_equiv
_atom_site_adp_type
_atom_site_occupancy
_atom_site_symmetry_multiplicity
_atom_site_calc_flag
_atom_site_refinement_flags
_atom_site_disorder_assembly
_atom_site_disorder_group
C1 C 0.9734(3) 0.0505(3) 0.3170(2) 0.0773(10) Uani 1 1 d . . .
H1 H 1.0438 0.0885 0.3450 0.093 Uiso 1 1 calc R . .
C2 C 0.9299(3) -0.0479(4) 0.3418(2) 0.0761(10) Uani 1 1 d . . .
H2 H 0.9682 -0.0813 0.3879 0.091 Uiso 1 1 calc R . .
C3 C 0.7720(2) 0.0061(2) 0.22060(15) 0.0484(6) Uani 1 1 d . . .
C4 C 0.6652(2) 0.0176(2) 0.16882(15) 0.0459(6) Uani 1 1 d . . .
C5 C 0.4365(2) 0.0049(3) 0.10150(16) 0.0505(6) Uani 1 1 d . . .
H3 H 0.3531 -0.0151 0.0886 0.061 Uiso 1 1 calc R . .
C6 C 0.4779(2) 0.1023(2) 0.07225(15) 0.0457(6) Uani 1 1 d . . .
C7 C 0.4077(2) 0.1891(2) 0.01751(14) 0.0450(6) Uani 1 1 d . . .
C8 C 0.2067(2) 0.2119(2) -0.07225(14) 0.0426(6) Uani 1 1 d . . .
C9 C 0.2133(3) 0.3292(3) -0.09787(16) 0.0532(7) Uani 1 1 d . . .
H9 H 0.2827 0.3766 -0.0791 0.064 Uiso 1 1 calc R . .
C10 C 0.1160(3) 0.3744(3) -0.15138(18) 0.0613(8) Uani 1 1 d . . .
H10 H 0.1194 0.4532 -0.1684 0.074 Uiso 1 1 calc R . .
C11 C 0.0134(3) 0.3046(3) -0.18016(17) 0.0631(8) Uani 1 1 d . . .
H11 H -0.0519 0.3354 -0.2167 0.076 Uiso 1 1 calc R . .
C12 C 0.0088(2) 0.1897(3) -0.15425(16) 0.0565(7) Uani 1 1 d . . .
H12 H -0.0593 0.1412 -0.1738 0.068 Uiso 1 1 calc R . .
C13 C 0.2083(4) -0.3320(4) 0.0322(2) 0.0747(10) Uani 1 1 d . . .
C14 C 0.1036(3) -0.2440(3) -0.00389(17) 0.0547(7) Uani 1 1 d . A .
C15 C 0.0172(3) -0.2842(3) -0.06441(19) 0.0645(8) Uani 1 1 d . . .
H15 H 0.0283 -0.3605 -0.0829 0.077 Uiso 1 1 calc R A .
C16 C -0.0867(3) -0.2187(3) -0.10052(18) 0.0585(7) Uani 1 1 d . A .
C17 C -0.1754(4) -0.2792(5) -0.1674(3) 0.0858(11) Uani 1 1 d . . .
N1 N 0.29301(18) 0.1498(2) -0.01985(12) 0.0453(5) Uani 1 1 d . . .
H1A H 0.2728 0.0780 -0.0093 0.054 Uiso 1 1 calc R . .
N2 N 0.10276(18) 0.1461(2) -0.10031(12) 0.0448(5) Uani 1 1 d . . .
O1 O 0.44952(18) 0.28691(19) 0.00656(12) 0.0632(5) Uani 1 1 d . . .
O2 O 0.09827(16) 0.03259(16) -0.07439(11) 0.0485(4) Uani 1 1 d . . .
O3 O 0.11142(18) -0.14419(18) 0.02923(11) 0.0561(5) Uani 1 1 d . . .
O4 O -0.11906(18) -0.11634(19) -0.08469(13) 0.0616(5) Uani 1 1 d . . .
F1 F 0.2445(11) -0.4010(10) -0.0154(5) 0.129(5) Uani 0.608(19) 1 d P A 1
F2 F 0.3151(5) -0.2705(5) 0.0629(7) 0.095(3) Uani 0.608(19) 1 d P A 1
F3 F 0.1836(11) -0.3946(13) 0.0819(8) 0.131(5) Uani 0.608(19) 1 d P A 1
F1A F 0.2746(16) -0.362(2) -0.0081(12) 0.157(10) Uani 0.392(19) 1 d P A 2
F2A F 0.253(3) -0.308(2) 0.0991(10) 0.170(13) Uani 0.392(19) 1 d P A 2
F3A F 0.1527(19) -0.4445(16) 0.0420(17) 0.166(9) Uani 0.392(19) 1 d P A 2
F4 F -0.149(2) -0.3940(12) -0.1789(13) 0.136(7) Uani 0.45(4) 1 d P A 3
F5 F -0.183(2) -0.204(2) -0.2296(7) 0.171(10) Uani 0.45(4) 1 d P A 3
F6 F -0.2839(16) -0.277(3) -0.1634(18) 0.144(9) Uani 0.45(4) 1 d P A 3
F4A F -0.1296(16) -0.367(3) -0.1953(13) 0.159(7) Uani 0.55(4) 1 d P A 4
F5A F -0.211(2) -0.2132(14) -0.2210(10) 0.156(6) Uani 0.55(4) 1 d P A 4
F6A F -0.2785(17) -0.312(2) -0.1474(16) 0.140(7) Uani 0.55(4) 1 d P A 4
S1 S 0.89584(7) 0.10726(8) 0.23098(5) 0.0629(2) Uani 1 1 d . . .
S2 S 0.79863(7) -0.11327(7) 0.28555(4) 0.0589(2) Uani 1 1 d . . .
S3 S 0.54067(6) -0.08315(7) 0.16361(4) 0.0562(2) Uani 1 1 d . . .
S4 S 0.63768(6) 0.13111(6) 0.10015(4) 0.05013(19) Uani 1 1 d . . .
Cu1 Cu 0.0000 0.0000 0.0000 0.04211(14) Uani 1 2 d S . .

loop_
_atom_site_aniso_label
_atom_site_aniso_U_11
_atom_site_aniso_U_22
_atom_site_aniso_U_33
_atom_site_aniso_U_23
_atom_site_aniso_U_13
_atom_site_aniso_U_12
C1 0.0583(19) 0.074(2) 0.078(2) -0.0061(19) -0.0258(17) 0.0023(17)
C2 0.069(2) 0.080(2) 0.063(2) 0.0047(18) -0.0165(16) 0.0152(19)
C3 0.0436(14) 0.0526(16) 0.0464(14) 0.0003(12) 0.0058(11) 0.0040(12)
C4 0.0403(13) 0.0514(15) 0.0420(14) -0.0009(12) 0.0020(11) -0.0007(11)
C5 0.0365(13) 0.0604(17) 0.0519(15) 0.0037(13) 0.0054(11) -0.0040(12)
C6 0.0376(13) 0.0507(15) 0.0449(15) -0.0056(12) 0.0020(11) -0.0031(11)
C7 0.0379(13) 0.0509(15) 0.0431(14) -0.0036(12) 0.0036(10) -0.0043(11)
C8 0.0343(12) 0.0486(14) 0.0437(14) 0.0005(12) 0.0070(10) -0.0010(10)
C9 0.0475(15) 0.0508(15) 0.0597(17) 0.0062(14) 0.0097(13) -0.0023(12)
C10 0.0604(18) 0.0606(19) 0.0629(19) 0.0203(15) 0.0148(15) 0.0082(14)
C11 0.0479(16) 0.081(2) 0.0566(17) 0.0196(17) 0.0055(13) 0.0095(15)
C12 0.0366(14) 0.076(2) 0.0512(16) 0.0054(15) -0.0002(11) -0.0005(13)
C13 0.078(3) 0.064(2) 0.078(3) 0.006(2) 0.013(2) 0.0163(19)
C14 0.0551(16) 0.0493(16) 0.0621(18) 0.0046(14) 0.0185(14) 0.0050(13)
C15 0.0659(19) 0.0531(17) 0.070(2) -0.0103(16) 0.0072(16) 0.0046(15)
C16 0.0508(16) 0.0634(19) 0.0626(19) -0.0045(15) 0.0162(14) -0.0055(14)
C17 0.065(3) 0.097(3) 0.089(3) -0.016(3) 0.006(2) -0.005(2)
N1 0.0337(10) 0.0461(12) 0.0511(13) 0.0054(10) 0.0000(9) -0.0022(9)
N2 0.0377(11) 0.0475(12) 0.0464(12) 0.0016(10) 0.0042(9) -0.0013(9)
O1 0.0523(11) 0.0572(12) 0.0686(13) 0.0095(10) -0.0081(9) -0.0142(10)
O2 0.0397(9) 0.0436(10) 0.0598(11) -0.0023(9) 0.0075(8) -0.0031(8)
O3 0.0552(11) 0.0518(12) 0.0582(12) -0.0003(10) 0.0077(9) 0.0012(9)
O4 0.0484(11) 0.0613(13) 0.0747(15) 0.0025(11) 0.0143(10) 0.0016(9)
F1 0.128(7) 0.108(5) 0.130(7) -0.050(6) -0.012(5) 0.065(5)
F2 0.052(3) 0.084(3) 0.131(6) 0.000(3) -0.016(3) 0.011(2)
F3 0.110(7) 0.125(9) 0.170(11) 0.101(8) 0.059(7) 0.038(5)
F1A 0.106(8) 0.173(14) 0.23(2) 0.128(14) 0.116(12) 0.086(9)
F2A 0.17(2) 0.172(16) 0.120(10) -0.027(11) -0.056(13) 0.112(15)
F3A 0.134(10) 0.080(8) 0.27(2) 0.086(10) 0.013(13) 0.008(6)
F4 0.174(15) 0.062(8) 0.142(11) -0.028(6) -0.025(9) 0.002(5)
F5 0.147(9) 0.30(3) 0.047(6) 0.002(7) -0.006(5) -0.129(15)
F6 0.049(6) 0.23(2) 0.149(11) -0.034(13) 0.007(6) -0.039(8)
F4A 0.100(6) 0.225(15) 0.133(9) -0.118(11) -0.011(6) 0.026(9)
F5A 0.145(10) 0.144(8) 0.137(10) 0.047(7) -0.051(7) -0.043(7)
F6A 0.104(9) 0.152(9) 0.172(13) -0.067(10) 0.053(8) -0.078(7)
S1 0.0482(4) 0.0652(5) 0.0651(5) 0.0025(4) -0.0067(3) -0.0086(3)
S2 0.0569(4) 0.0571(4) 0.0566(5) 0.0079(4) 0.0018(3) 0.0090(3)
S3 0.0468(4) 0.0584(4) 0.0581(4) 0.0111(3) 0.0024(3) -0.0072(3)
S4 0.0373(3) 0.0540(4) 0.0520(4) 0.0064(3) -0.0034(3) -0.0074(3)
Cu1 0.0306(2) 0.0396(2) 0.0523(3) 0.00236(19) 0.00246(18) -0.00033(16)

loop_
_atom_type_symbol
_atom_type_description
_atom_type_scat_dispersion_real
_atom_type_scat_dispersion_imag
_atom_type_scat_source
C C 0.0033 0.0016 'International Tables Vol C Tables 4.2.6.8 and 6.1.1.4'
H H 0.0000 0.0000 'International Tables Vol C Tables 4.2.6.8 and 6.1.1.4'
N N 0.0061 0.0033 'International Tables Vol C Tables 4.2.6.8 and 6.1.1.4'
O O 0.0106 0.0060 'International Tables Vol C Tables 4.2.6.8 and 6.1.1.4'
F F 0.0171 0.0103 'International Tables Vol C Tables 4.2.6.8 and 6.1.1.4'
S S 0.1246 0.1234 'International Tables Vol C Tables 4.2.6.8 and 6.1.1.4'
Cu Cu 0.3201 1.2651 'International Tables Vol C Tables 4.2.6.8 and 6.1.1.4'

loop_
_geom_angle_atom_site_label_1
_geom_angle_atom_site_label_2
_geom_angle_atom_site_label_3
_geom_angle
_geom_angle_site_symmetry_1
_geom_angle_site_symmetry_3
_geom_angle_publ_flag
C2 C1 S1 118.1(3) . . ?
C1 C2 S2 117.7(3) . . ?
C4 C3 S1 124.0(2) . . ?
C4 C3 S2 122.1(2) . . ?
S1 C3 S2 113.86(15) . . ?
C3 C4 S4 123.5(2) . . ?
C3 C4 S3 122.1(2) . . ?
S4 C4 S3 114.33(14) . . ?
C6 C5 S3 118.7(2) . . ?
C5 C6 C7 128.6(2) . . ?
C5 C6 S4 116.8(2) . . ?
C7 C6 S4 114.57(19) . . ?
O1 C7 N1 123.3(2) . . ?
O1 C7 C6 122.2(2) . . ?
N1 C7 C6 114.6(2) . . ?
N2 C8 N1 112.9(2) . . ?
N2 C8 C9 118.7(2) . . ?
N1 C8 C9 128.4(2) . . ?
C10 C9 C8 119.1(3) . . ?
C9 C10 C11 120.9(3) . . ?
C12 C11 C10 119.0(3) . . ?
N2 C12 C11 120.3(3) . . ?
F1A C13 F3 125.2(8) . . ?
F1A C13 F2A 120.7(12) . . ?
F3 C13 F2A 59.3(13) . . ?
F1A C13 F1 24.6(11) . . ?
F3 C13 F1 109.4(7) . . ?
F2A C13 F1 133.1(9) . . ?
F1A C13 F2 78.1(10) . . ?
F3 C13 F2 107.4(7) . . ?
F2A C13 F2 52.0(16) . . ?
F1 C13 F2 101.0(5) . . ?
F1A C13 F3A 100.6(11) . . ?
F3 C13 F3A 39.7(9) . . ?
F2A C13 F3A 98.3(13) . . ?
F1 C13 F3A 77.6(10) . . ?
F2 C13 F3A 138.1(9) . . ?
F1A C13 C14 114.9(8) . . ?
F3 C13 C14 113.2(5) . . ?
F2A C13 C14 111.8(5) . . ?
F1 C13 C14 114.0(5) . . ?
F2 C13 C14 111.0(4) . . ?
F3A C13 C14 107.4(9) . . ?
O3 C14 C15 129.7(3) . . ?
O3 C14 C13 112.9(3) . . ?
C15 C14 C13 117.4(3) . . ?
C14 C15 C16 124.5(3) . . ?
O4 C16 C15 128.0(3) . . ?
O4 C16 C17 114.7(3) . . ?
C15 C16 C17 117.3(3) . . ?
F5A C17 F6 84.3(17) . . ?
F5A C17 F4A 102.5(13) . . ?
F6 C17 F4A 122.7(14) . . ?
F5A C17 F4 119.1(12) . . ?
F6 C17 F4 106.6(17) . . ?
F4A C17 F4 22.5(17) . . ?
F5A C17 F6A 104.4(14) . . ?
F6 C17 F6A 21(2) . . ?
F4A C17 F6A 111.4(16) . . ?
F4 C17 F6A 91.4(14) . . ?
F5A C17 F5 15.3(16) . . ?
F6 C17 F5 99.6(19) . . ?
F4A C17 F5 94.4(16) . . ?
F4 C17 F5 114.3(14) . . ?
F6A C17 F5 119.7(14) . . ?
F5A C17 C16 114.4(8) . . ?
F6 C17 C16 113.4(13) . . ?
F4A C17 C16 114.6(7) . . ?
F4 C17 C16 114.7(10) . . ?
F6A C17 C16 109.1(10) . . ?
F5 C17 C16 107.3(9) . . ?
C7 N1 C8 127.4(2) . . ?
C12 N2 O2 120.4(2) . . ?
C12 N2 C8 121.9(2) . . ?
O2 N2 C8 117.6(2) . . ?
N2 O2 Cu1 119.19(15) . . ?
C14 O3 Cu1 126.9(2) . . ?
C16 O4 Cu1 122.5(2) . . ?
C1 S1 C3 94.41(16) . . ?
C2 S2 C3 94.29(17) . . ?
C5 S3 C4 94.37(13) . . ?
C4 S4 C6 94.09(13) . . ?
O2 Cu1 O2 180.00(13) 3 . ?
O2 Cu1 O3 94.52(8) 3 . ?
O2 Cu1 O3 85.48(8) . . ?
O2 Cu1 O3 85.48(8) 3 3 ?
O2 Cu1 O3 94.52(8) . 3 ?
O3 Cu1 O3 180.00(10) . 3 ?
O2 Cu1 O4 92.52(8) 3 . ?
O2 Cu1 O4 87.48(8) . . ?
O3 Cu1 O4 87.46(8) . . ?
O3 Cu1 O4 92.54(8) 3 . ?
O2 Cu1 O4 87.48(8) 3 3 ?
O2 Cu1 O4 92.52(8) . 3 ?
O3 Cu1 O4 92.54(8) . 3 ?
O3 Cu1 O4 87.46(8) 3 3 ?
O4 Cu1 O4 180.00(10) . 3 ?

loop_
_geom_bond_atom_site_label_1
_geom_bond_atom_site_label_2
_geom_bond_distance
_geom_bond_site_symmetry_2
_geom_bond_publ_flag
C1 C2 1.318(5) . ?
C1 S1 1.732(4) . ?
C2 S2 1.736(4) . ?
C3 C4 1.342(4) . ?
C3 S1 1.752(3) . ?
C3 S2 1.759(3) . ?
C4 S4 1.756(3) . ?
C4 S3 1.765(3) . ?
C5 C6 1.335(4) . ?
C5 S3 1.724(3) . ?
C6 C7 1.474(4) . ?
C6 S4 1.762(3) . ?
C7 O1 1.214(3) . ?
C7 N1 1.370(3) . ?
C8 N2 1.361(3) . ?
C8 N1 1.374(3) . ?
C8 C9 1.389(4) . ?
C9 C10 1.374(4) . ?
C10 C11 1.377(4) . ?
C11 C12 1.362(4) . ?
C12 N2 1.349(3) . ?
C13 F1A 1.212(14) . ?
C13 F3 1.232(8) . ?
C13 F2A 1.243(11) . ?
C13 F1 1.297(8) . ?
C13 F2 1.370(7) . ?
C13 F3A 1.421(16) . ?
C13 C14 1.543(4) . ?
C14 O3 1.254(3) . ?
C14 C15 1.362(4) . ?
C15 C16 1.393(4) . ?
C16 O4 1.244(4) . ?
C16 C17 1.537(5) . ?
C17 F5A 1.216(15) . ?
C17 F6 1.23(2) . ?
C17 F4A 1.258(14) . ?
C17 F4 1.332(15) . ?
C17 F6A 1.34(2) . ?
C17 F5 1.40(2) . ?
N2 O2 1.349(3) . ?
O2 Cu1 1.9811(19) . ?
O3 Cu1 2.014(2) . ?
O4 Cu1 2.205(2) . ?
Cu1 O2 1.9811(19) 3 ?
Cu1 O3 2.014(2) 3 ?
Cu1 O4 2.205(2) 3 ?
